data_1007000
loop_
_publ_author_name
'Tordjman, I'
'Durif, A'
'Guitel, J C'

_publ_section_title
;
Structure cristalline du trimetaphosphate de strontium heptahydrate
Sr~3~ (P~3~ O~9~)~2~ (H~2~ O)
;
_journal_coden_ASTM ACBCAR
_journal_name_full 'Acta Crystallographica B (24,1968-38,1982)'
_journal_page_first 205
_journal_page_last 208
_journal_paper_doi 10.1107/S0567740876002604
_journal_volume 32
_journal_year 1976
_chemical_formula_structural 'SR3 (P3 O9)2 (H2 O)7'
_chemical_formula_sum 'H14 O25 P6 Sr3'
_chemical_name_systematic 'STRONTIUM CYCLO-TRIPHOSPHATE HEPTAHYDRATE'
_space_group_IT_number 62
_symmetry_cell_setting orthorhombic
_symmetry_Int_Tables_number 62
_symmetry_space_group_name_Hall '-P 2ac 2n'
_symmetry_space_group_name_H-M 'P n m a'
_cell_angle_alpha 90.(0)
_cell_angle_beta 90.(0)
_cell_angle_gamma 90.(0)
_cell_formula_units_Z 4
_cell_length_a 16.05(1)
_cell_length_b 12.33(1)
_cell_length_c 10.87(1)
_cell_volume 2151.1
_refine_ls_R_factor_all 0.066
_cod_database_code 1007000

loop_
_symmetry_equiv_pos_as_xyz
x,y,z
1/2+x,1/2-y,1/2-z
-x,1/2+y,-z
1/2-x,-y,1/2+z
-x,-y,-z
1/2-x,1/2+y,1/2+z
x,1/2-y,z
1/2+x,y,1/2-z

loop_
_atom_site_label
_atom_site_type_symbol
_atom_site_symmetry_multiplicity
_atom_site_Wyckoff_symbol
_atom_site_fract_x
_atom_site_fract_y
_atom_site_fract_z
_atom_site_occupancy
_atom_site_attached_hydrogens
_atom_site_calc_flag
Sr1 Sr2+ 4 c 0.10283(13) 0.25 0.11589(19) 1. 0 d
Sr2 Sr2+ 4 c 0.33160(13) 0.25 -0.00255(19) 1. 0 d
Sr3 Sr2+ 4 c 0.50341(13) 0.75 0.25188(21) 1. 0 d
P1 P5+ 8 d 0.28839(24) 0.50401(33) 0.47626(32) 1. 0 d
P2 P5+ 8 d 0.12791(25) 0.49174(34) 0.34669(34) 1. 0 d
P3 P5+ 8 d 0.13707(25) 0.47083(34) 0.61139(35) 1. 0 d
O1 O2- 8 d 0.22833(57) 0.48032(90) 0.36029(85) 1. 0 d
O2 O2- 8 d 0.09812(6) 0.44314(90) 0.47745(86) 1. 0 d
O3 O2- 8 d 0.23319(58) 0.44623(89) 0.58495(85) 1. 0 d
O4 O2- 8 d 0.36425(61) 0.44167(99) 0.45835(98) 1. 0 d
O5 O2- 8 d 0.29244(60) 0.62123(84) 0.49907(87) 1. 0 d
O6 O2- 8 d 0.09913(63) 0.41854(98) 0.24921(93) 1. 0 d
O7 O2- 8 d 0.10522(67) 0.60765(90) 0.34322(91) 1. 0 d
O8 O2- 8 d 0.10769(67) 0.38986(95) 0.70005(95) 1. 0 d
O9 O2- 8 d 0.12508(62) 0.5868(101) 0.63498(91) 1. 0 d
O10 O2- 8 d 0.47892(60) 0.62443(90) 0.44941(84) 1. 2 d
O11 O2- 4 c 0.45286(99) 0.25 0.29950(162) 1. 2 d
O12 O2- 4 c -0.00142(94) 0.25 0.50055(144) 1. 2 d
O13 O2- 4 c 0.25168(105) 0.25 0.23005(133) 1. 2 d
O14 O2- 4 c 0.25168(108) 0.75 0.27945(113) 1. 2 d
O15 O2- 4 c 0.13004(92) 0.75 0.10597(146) 1. 2 d

loop_
_atom_type_symbol
_atom_type_oxidation_number
Sr2+ 2.000
P5+ 5.000
O2- -2.000
H1+ 1.000
